data_1562560
loop_
_publ_author_name
'Connor, Bridget'
'Smaha, Rebecca'
'Li, Jiayi'
'Gold-Parker, Aryeh'
'Heyer, Alexander'
'Toney, Michael F.'
'Lee, Young'
'Karunadasa, Hemamala I.'

_publ_section_title
;
 Alloying a Single and a Double Perovskite: A Cu+/2+ Mixed-Valence Layered
 Halide Perovskite with Strong Optical Absorption
;
_journal_name_full 'Chemical Science'
_journal_paper_doi 10.1039/D1SC01159F
_journal_year 2021
_chemical_formula_moiety 'Cl6 In, 5(C4 N), Cl2 Cu, Cl'
_chemical_formula_sum 'C20 Cl9 Cu In N5'
_chemical_formula_weight 807.66
_space_group_crystal_system monoclinic
_space_group_IT_number 15
_space_group_name_Hall '-C 2yc'
_space_group_name_H-M_alt 'C 1 2/c 1'
_atom_sites_solution_primary iterative
_audit_creation_date 2020-06-26
_audit_creation_method
;
Olex2 1.2
(compiled 2018.05.29 svn.r3508 for OlexSys, GUI svn.r5506)
;
_audit_update_record
;
2020-12-13 deposited with the CCDC.	2021-05-14 downloaded from the CCDC.
;
_cell_angle_alpha 90
_cell_angle_beta 107.203(2)
_cell_angle_gamma 90
_cell_formula_units_Z 8
_cell_length_a 32.2043(12)
_cell_length_b 7.6774(3)
_cell_length_c 34.1813(13)
_cell_measurement_reflns_used 9816
_cell_measurement_temperature 300
_cell_measurement_theta_max 28.28
_cell_measurement_theta_min 2.56
_cell_volume 8073.1(5)
_computing_cell_refinement 'SAINT V8.38A (?, 2016)'
_computing_data_reduction 'SAINT V8.38A (?, 2016)'
_computing_molecular_graphics 'Olex2 (Dolomanov et al., 2009)'
_computing_publication_material 'Olex2 (Dolomanov et al., 2009)'
_computing_structure_refinement 'ShelXL (Sheldrick, 2015)'
_computing_structure_solution 'olex2.solve (Bourhis et al., 2015)'
_diffrn_ambient_temperature 300
_diffrn_detector 'Bruker Photon II'
_diffrn_detector_area_resol_mean 7.39
_diffrn_measured_fraction_theta_full 0.999
_diffrn_measured_fraction_theta_max 0.998
_diffrn_measurement_device_type 'Bruker D8 with PHOTON II detector'
_diffrn_measurement_method '\f and \w shutterless scans'
_diffrn_radiation_monochromator 'silicon 111'
_diffrn_radiation_probe x-ray
_diffrn_radiation_type synchrotron
_diffrn_radiation_wavelength 0.7288
_diffrn_reflns_av_R_equivalents 0.0507
_diffrn_reflns_av_unetI/netI 0.0369
_diffrn_reflns_Laue_measured_fraction_full 0.999
_diffrn_reflns_Laue_measured_fraction_max 0.998
_diffrn_reflns_limit_h_max 41
_diffrn_reflns_limit_h_min -41
_diffrn_reflns_limit_k_max 9
_diffrn_reflns_limit_k_min -9
_diffrn_reflns_limit_l_max 44
_diffrn_reflns_limit_l_min -44
_diffrn_reflns_number 64719
_diffrn_reflns_point_group_measured_fraction_full 0.999
_diffrn_reflns_point_group_measured_fraction_max 0.998
_diffrn_reflns_theta_full 25.930
_diffrn_reflns_theta_max 28.348
_diffrn_reflns_theta_min 1.279
_diffrn_source 'Advanced Light Source, station 12.2.1'
_diffrn_source_type 'Incoatec I\ms'
_diffrn_standards_number 0
_exptl_absorpt_coefficient_mu 1.815
_exptl_absorpt_correction_T_max 0.4311
_exptl_absorpt_correction_T_min 0.3839
_exptl_absorpt_correction_type multi-scan
_exptl_absorpt_process_details
'SADABS-2016/2 (Bruker,2016/2) was used for absorption correction. wR2(int) was 0.1283 before and 0.0617 after correction. The Ratio of minimum to maximum transmission is 0.8905. The \l/2 correction factor is Not present.'
_exptl_crystal_colour colourless
_exptl_crystal_colour_primary colourless
_exptl_crystal_density_diffrn 1.329
_exptl_crystal_description blade
_exptl_crystal_F_000 3088
_exptl_crystal_size_max 0.1
_exptl_crystal_size_mid 0.05
_exptl_crystal_size_min 0.015
_refine_diff_density_max 1.400
_refine_diff_density_min -1.361
_refine_diff_density_rms 0.120
_refine_ls_extinction_method none
_refine_ls_goodness_of_fit_ref 1.047
_refine_ls_hydrogen_treatment undef
_refine_ls_matrix_type full
_refine_ls_number_parameters 337
_refine_ls_number_reflns 9323
_refine_ls_number_restraints 150
_refine_ls_restrained_S_all 1.084
_refine_ls_R_factor_all 0.0603
_refine_ls_R_factor_gt 0.0503
_refine_ls_shift/su_max 0.003
_refine_ls_shift/su_mean 0.000
_refine_ls_structure_factor_coef Fsqd
_refine_ls_weighting_details 'w=1/[\s^2^(Fo^2^)+(0.1135P)^2^+3.7335P] where P=(Fo^2^+2Fc^2^)/3'
_refine_ls_weighting_scheme calc
_refine_ls_wR_factor_gt 0.1587
_refine_ls_wR_factor_ref 0.1736
_reflns_Friedel_coverage 0.000
_reflns_number_gt 7191
_reflns_number_total 9323
_reflns_threshold_expression 'I > 2\s(I)'
_cod_data_source_file d1sc01159f2.cif
_cod_data_source_block monoc_a
_cod_database_code 1562560
_shelx_shelxl_version_number 2018/3
_shelx_space_group_comment
;
The symmetry employed for this shelxl refinement is uniquely defined
by the following loop, which should always be used as a source of
symmetry information in preference to the above space-group names.
They are only intended as comments.
;
_shelx_estimated_absorpt_t_max 0.973
_shelx_estimated_absorpt_t_min 0.839
_olex2_refinement_description
;
1. Restrained distances
 C16-C17
 1.54 with sigma of 0.02
 C7-C8
 1.54 with sigma of 0.02
 C7-C6
 1.54 with sigma of 0.02
 N4-C14
 1.54 with sigma of 0.02
 C18-C19
 1.54 with sigma of 0.02
 C9-C11
 1.54 with sigma of 0.02
 C11-C12
 1.6 with sigma of 0.02
 C10-C12
 1.7 with sigma of 0.02
 C9-C10
 1.54 with sigma of 0.02
 C11-C13
 2.51 with sigma of 0.04
 C9-C12
 2.667 with sigma of 0.04
 C18-C19 \\sim C20-C21
 with sigma of 0.02
 C14-C15 \\sim C16-C17
 with sigma of 0.02
 C5-C6 \\sim C7-C8
 with sigma of 0.02
2. Rigid bond restraints
 C9, C11, C12, C13, C10
 with sigma for 1-2 distances of 0.01 and sigma for 1-3 distances of 0.01
 C14, C15, C16, C17
 with sigma for 1-2 distances of 0.01 and sigma for 1-3 distances of 0.01
 C18, C19, C20, C21
 with sigma for 1-2 distances of 0.01 and sigma for 1-3 distances of 0.01
 C5, C6, C7, C8
 with sigma for 1-2 distances of 0.01 and sigma for 1-3 distances of 0.01
 C1, C2, C3, C4
 with sigma for 1-2 distances of 0.01 and sigma for 1-3 distances of 0.01
3. Uiso/Uaniso restraints and constraints
C9 \\sim C11 \\sim C13 \\sim C12 \\sim C10: within 2A with sigma of 0.04 and
sigma for terminal atoms of 0.08
C14 \\sim C15 \\sim C16 \\sim C17: within 2A with sigma of 0.04 and sigma for
terminal atoms of 0.08
C18 \\sim C19 \\sim C20 \\sim C21: within 2A with sigma of 0.04 and sigma for
terminal atoms of 0.08
C5 \\sim C6 \\sim C7 \\sim C8: within 2A with sigma of 0.04 and sigma for
terminal atoms of 0.08
C1 \\sim C2 \\sim C3 \\sim C4: within 2A with sigma of 0.04 and sigma for
terminal atoms of 0.08
4. Others
 Sof(C10)=1-FVAR(1)
 Sof(C11)=FVAR(1)
;
_olex2_submission_special_instructions 'No special instructions were received'

loop_
_space_group_symop_operation_xyz
'x, y, z'
'-x, y, -z+1/2'
'x+1/2, y+1/2, z'
'-x+1/2, y+1/2, -z+1/2'
'-x, -y, -z'
'x, -y, z-1/2'
'-x+1/2, -y+1/2, -z'
'x+1/2, -y+1/2, z-1/2'

loop_
_atom_site_label
_atom_site_type_symbol
_atom_site_fract_x
_atom_site_fract_y
_atom_site_fract_z
_atom_site_U_iso_or_equiv
_atom_site_adp_type
_atom_site_occupancy
_atom_site_site_symmetry_order
_atom_site_calc_flag
_atom_site_refinement_flags_posn
_atom_site_refinement_flags_adp
_atom_site_refinement_flags_occupancy
_atom_site_disorder_assembly
_atom_site_disorder_group
In1 In 0.71770(2) 0.24598(2) 0.37944(2) 0.05603(11) Uani 1 1 d . . . . .
Cu2 Cu 0.750000 0.750000 0.500000 0.0818(2) Uani 1 2 d S T P . .
Cu1 Cu 0.500000 0.6785(2) 0.250000 0.1756(7) Uani 1 2 d S T P A 1
Cl8 Cl 0.69968(3) 0.00767(11) 0.32698(3) 0.0713(2) Uani 1 1 d . . . . .
Cl9 Cl 0.71678(3) 0.47399(12) 0.32695(3) 0.0754(3) Uani 1 1 d . . . . .
Cl4 Cl 0.63847(3) 0.30038(14) 0.36893(3) 0.0790(3) Uani 1 1 d . . . . .
Cl5 Cl 0.79720(3) 0.18984(14) 0.38916(3) 0.0764(2) Uani 1 1 d . . . . .
Cl3 Cl 0.69028(4) 0.27595(13) 0.21378(4) 0.0841(3) Uani 1 1 d . . . . .
Cl7 Cl 0.72036(4) 0.02880(12) 0.43456(3) 0.0770(3) Uani 1 1 d . . . . .
Cl6 Cl 0.73812(4) 0.47435(12) 0.43421(3) 0.0784(3) Uani 1 1 d . . . . .
Cl2 Cl 0.68287(4) 0.71425(15) 0.49775(4) 0.0843(3) Uani 1 1 d . . . . .
Cl1 Cl 0.56963(12) 0.6802(4) 0.27220(10) 0.2167(12) Uani 1 1 d . . . . .
N3 N 0.77568(12) 0.1712(5) 0.28393(10) 0.0822(8) Uani 1 1 d . . . . .
N5 N 0.81065(13) 0.2075(5) 0.49950(13) 0.0849(9) Uani 1 1 d . . . . .
N2 N 0.65482(19) 0.7277(5) 0.3811(3) 0.120(2) Uani 1 1 d . . . . .
N1 N 0.62521(17) 0.3027(8) 0.26868(15) 0.1192(15) Uani 1 1 d . . . . .
N4 N 0.78734(17) 0.7598(5) 0.3872(3) 0.149(3) Uani 1 1 d D . . . .
C9 C 0.8054(2) 0.2827(7) 0.2696(2) 0.1059(16) Uani 1 1 d D U . . .
C14 C 0.8264(2) 0.6680(8) 0.3969(2) 0.1174(17) Uani 1 1 d D U . . .
C2 C 0.5613(3) 0.2453(11) 0.2109(3) 0.171(4) Uani 1 1 d . U . . .
C5 C 0.6151(2) 0.8200(10) 0.3786(3) 0.145(2) Uani 1 1 d D U . . .
C1 C 0.5883(3) 0.1885(12) 0.2543(3) 0.146(2) Uani 1 1 d . U . . .
C18 C 0.8525(3) 0.2834(11) 0.5101(4) 0.167(4) Uani 1 1 d D U . . .
C13 C 0.9214(4) 0.2335(16) 0.3501(6) 0.262(8) Uani 1 1 d D U . . .
C15 C 0.8662(3) 0.7681(11) 0.4086(4) 0.167(4) Uani 1 1 d D U . . .
C6 C 0.5867(4) 0.7256(13) 0.4003(4) 0.186(4) Uani 1 1 d D U . . .
C11 C 0.8521(4) 0.243(2) 0.2866(5) 0.161(6) Uani 0.65(2) 1 d D U . B 1
C3 C 0.5189(4) 0.170(2) 0.1945(4) 0.254(6) Uani 1 1 d . U . . .
C16 C 0.9067(4) 0.667(2) 0.4213(5) 0.279(7) Uani 1 1 d D U . . .
C17 C 0.9444(5) 0.769(2) 0.4324(9) 0.374(14) Uani 1 1 d D U . . .
C8 C 0.5331(6) 0.711(2) 0.4339(7) 0.312(10) Uani 1 1 d D U . . .
C7 C 0.5465(4) 0.794(2) 0.4001(5) 0.260(6) Uani 1 1 d D U . . .
C19 C 0.8862(5) 0.2210(16) 0.4943(6) 0.238(6) Uani 1 1 d D U . . .
C20 C 0.9289(4) 0.290(2) 0.5146(5) 0.251(6) Uani 1 1 d D U . . .
C21 C 0.9517(6) 0.220(2) 0.4867(6) 0.329(11) Uani 1 1 d D U . . .
C4 C 0.4902(4) 0.2460(16) 0.1578(4) 0.245(8) Uani 1 1 d . U . . .
C12 C 0.8783(4) 0.2180(18) 0.3275(5) 0.247(6) Uani 1 1 d D U . . .
C10 C 0.8450(5) 0.334(2) 0.3073(5) 0.106(5) Uani 0.35(2) 1 d D U . B 2

loop_
_atom_site_aniso_label
_atom_site_aniso_U_11
_atom_site_aniso_U_22
_atom_site_aniso_U_33
_atom_site_aniso_U_23
_atom_site_aniso_U_13
_atom_site_aniso_U_12
In1 0.07698(19) 0.04221(16) 0.04853(16) -0.00057(7) 0.01802(12) -0.00056(8)
Cu2 0.0819(5) 0.0840(5) 0.0817(5) -0.0030(3) 0.0274(4) -0.0065(3)
Cu1 0.274(2) 0.1351(11) 0.1378(10) 0.000 0.0921(12) 0.000
Cl8 0.0939(6) 0.0551(4) 0.0639(4) -0.0144(3) 0.0217(4) -0.0070(4)
Cl9 0.0995(6) 0.0590(5) 0.0643(5) 0.0131(4) 0.0188(4) -0.0105(4)
Cl4 0.0777(5) 0.0706(5) 0.0927(7) 0.0021(5) 0.0313(5) 0.0041(4)
Cl5 0.0759(5) 0.0692(5) 0.0826(6) -0.0037(5) 0.0210(4) 0.0000(4)
Cl3 0.0991(7) 0.0691(5) 0.0774(6) -0.0001(4) 0.0157(5) -0.0020(5)
Cl7 0.1058(7) 0.0606(5) 0.0607(4) 0.0145(4) 0.0186(4) -0.0087(4)
Cl6 0.1141(7) 0.0581(5) 0.0636(5) -0.0163(4) 0.0275(5) -0.0098(5)
Cl2 0.0811(6) 0.0761(6) 0.0988(7) 0.0025(5) 0.0315(5) -0.0007(5)
Cl1 0.263(4) 0.192(2) 0.197(3) -0.040(2) 0.071(2) 0.026(2)
N3 0.091(2) 0.075(2) 0.083(2) 0.0025(17) 0.0303(17) 0.0041(17)
N5 0.077(2) 0.093(2) 0.086(2) 0.0037(19) 0.0253(18) -0.0051(18)
N2 0.106(3) 0.062(2) 0.211(6) -0.006(3) 0.076(4) -0.0028(19)
N1 0.101(3) 0.163(4) 0.080(3) 0.002(3) 0.006(2) -0.014(3)
N4 0.080(3) 0.061(3) 0.275(9) 0.006(3) 0.007(4) -0.0005(17)
C9 0.118(4) 0.092(3) 0.111(4) 0.024(3) 0.040(3) -0.011(3)
C14 0.117(4) 0.100(4) 0.139(5) -0.006(3) 0.044(3) -0.009(3)
C2 0.113(5) 0.258(12) 0.123(5) -0.036(5) 0.007(4) -0.020(5)
C5 0.119(5) 0.102(4) 0.210(8) -0.003(5) 0.041(5) -0.003(4)
C1 0.115(5) 0.181(7) 0.139(5) -0.003(5) 0.034(4) -0.030(5)
C18 0.107(5) 0.136(6) 0.261(12) -0.038(6) 0.059(6) -0.027(4)
C13 0.116(7) 0.278(17) 0.353(19) -0.059(11) 0.012(8) 0.013(7)
C15 0.099(4) 0.181(8) 0.217(10) -0.015(6) 0.038(6) 0.001(4)
C6 0.151(7) 0.226(11) 0.200(10) 0.019(6) 0.084(7) 0.029(6)
C11 0.100(6) 0.163(12) 0.234(12) 0.037(10) 0.070(6) 0.010(6)
C3 0.138(7) 0.371(16) 0.214(10) -0.012(11) -0.010(6) -0.024(9)
C16 0.127(6) 0.290(14) 0.389(18) -0.005(15) 0.027(9) 0.031(7)
C17 0.126(7) 0.43(3) 0.53(3) -0.071(19) 0.035(15) -0.011(9)
C8 0.236(15) 0.38(2) 0.39(2) 0.029(15) 0.207(16) 0.006(12)
C7 0.184(10) 0.338(17) 0.282(15) 0.048(12) 0.104(10) 0.062(10)
C19 0.169(8) 0.262(13) 0.303(15) -0.055(10) 0.099(9) -0.045(8)
C20 0.112(6) 0.348(16) 0.303(16) -0.040(11) 0.077(8) -0.020(8)
C21 0.201(12) 0.51(3) 0.282(18) -0.053(15) 0.084(13) 0.047(13)
C4 0.127(7) 0.37(2) 0.196(11) -0.033(8) -0.013(7) 0.004(7)
C12 0.128(6) 0.336(15) 0.255(12) 0.074(10) 0.023(7) 0.020(7)
C10 0.130(8) 0.094(10) 0.117(9) -0.007(7) 0.071(6) -0.019(6)

loop_
_atom_type_symbol
_atom_type_description
_atom_type_scat_dispersion_real
_atom_type_scat_dispersion_imag
_atom_type_scat_source
C C 0.0034 0.0017 'International Tables Vol C Tables 4.2.6.8 and 6.1.1.4'
Cl Cl 0.1549 0.1679 'International Tables Vol C Tables 4.2.6.8 and 6.1.1.4'
Cu Cu 0.3203 1.3289 'International Tables Vol C Tables 4.2.6.8 and 6.1.1.4'
In In -0.6542 1.3759 'International Tables Vol C Tables 4.2.6.8 and 6.1.1.4'
N N 0.0065 0.0035 'International Tables Vol C Tables 4.2.6.8 and 6.1.1.4'

loop_
_geom_angle_atom_site_label_1
_geom_angle_atom_site_label_2
_geom_angle_atom_site_label_3
_geom_angle
_geom_angle_site_symmetry_1
_geom_angle_site_symmetry_3
_geom_angle_publ_flag
Cl8 In1 Cl5 88.89(3) . . ?
Cl9 In1 Cl8 92.67(3) . . ?
Cl9 In1 Cl4 89.14(4) . . ?
Cl9 In1 Cl5 90.59(3) . . ?
Cl9 In1 Cl6 89.49(3) . . ?
Cl4 In1 Cl8 90.50(3) . . ?
Cl4 In1 Cl5 179.32(3) . . ?
Cl4 In1 Cl6 91.24(4) . . ?
Cl7 In1 Cl8 90.08(3) . . ?
Cl7 In1 Cl9 177.18(3) . . ?
Cl7 In1 Cl4 91.47(4) . . ?
Cl7 In1 Cl5 88.83(4) . . ?
Cl7 In1 Cl6 87.75(3) . . ?
Cl6 In1 Cl8 177.25(3) . . ?
Cl6 In1 Cl5 89.38(4) . . ?
Cl2 Cu2 Cl2 180.0 . 7_666 ?
Cl1 Cu1 Cl1 179.33(19) . 2_655 ?
N3 C9 C11 115.9(6) . . ?
N3 C9 C10 108.9(7) . . ?
N4 C14 C15 117.4(6) . . ?
C3 C2 C1 117.6(10) . . ?
N2 C5 C6 112.8(7) . . ?
N1 C1 C2 109.2(7) . . ?
N5 C18 C19 122.5(9) . . ?
C14 C15 C16 116.0(9) . . ?
C7 C6 C5 120.5(10) . . ?
C12 C11 C9 131.1(13) . . ?
C2 C3 C4 118.1(13) . . ?
C17 C16 C15 114.1(14) . . ?
C6 C7 C8 108.3(12) . . ?
C18 C19 C20 114.5(12) . . ?
C19 C20 C21 98.0(14) . . ?
C13 C12 C11 138.6(15) . . ?
C13 C12 C10 135.6(14) . . ?
C12 C10 C9 124.0(13) . . ?

loop_
_geom_bond_atom_site_label_1
_geom_bond_atom_site_label_2
_geom_bond_distance
_geom_bond_site_symmetry_2
_geom_bond_publ_flag
In1 Cl8 2.5066(8) . ?
In1 Cl9 2.5005(8) . ?
In1 Cl4 2.5044(10) . ?
In1 Cl5 2.5195(10) . ?
In1 Cl7 2.4983(8) . ?
In1 Cl6 2.5067(9) . ?
Cu2 Cl2 2.1578(11) . ?
Cu2 Cl2 2.1578(11) 7_666 ?
Cu1 Cl1 2.144(4) . ?
Cu1 Cl1 2.144(4) 2_655 ?
N3 C9 1.472(7) . ?
N5 C18 1.414(9) . ?
N2 C5 1.443(9) . ?
N1 C1 1.442(9) . ?
N4 C14 1.393(8) . ?
C9 C11 1.473(12) . ?
C9 C10 1.572(14) . ?
C14 C15 1.447(10) . ?
C2 C1 1.541(12) . ?
C2 C3 1.435(14) . ?
C5 C6 1.521(11) . ?
C18 C19 1.431(12) . ?
C13 C12 1.377(16) . ?
C15 C16 1.468(15) . ?
C6 C7 1.396(12) . ?
C11 C12 1.419(15) . ?
C3 C4 1.440(15) . ?
C16 C17 1.400(12) . ?
C8 C7 1.490(12) . ?
C19 C20 1.447(18) . ?
C20 C21 1.467(16) . ?
C12 C10 1.410(15) . ?
